data_4066593
loop_
_publ_author_name
'Vicente, Jos\'e'
'Chicote, Mar\'ia Teresa'
'Mart\'inez-Mart\'inez, Antonio Jes\'us'
'Abell\'an-L\'opez, Antonio'
'Bautista, Delia'

_publ_section_title
;
 Reactivity ofortho-\b-Enaminone-phenyl Palladium Complexes. Insertion of
 CO into the Pd&#x2212;C Bond to Give the First Acyl C,N,O-Pincer
 Complexes. Sequential Insertion of Dimethylacetylenedicarboxylate into
 the Enaminone C&#x2212;H Bond and of Isocyanide into the Pd&#x2212;C
 Bond. A New Photooxigenation/Cyclization Process&#x2020;
;
_journal_issue 21
_journal_name_full Organometallics
_journal_page_first 5693
_journal_paper_doi 10.1021/om1005403
_journal_volume 29
_journal_year 2010
_chemical_formula_sum 'C30 H38 N4 O4 Pd2'
_chemical_formula_weight 731.44
_chemical_name_systematic
; 
 ? 
;
_space_group_IT_number 2
_symmetry_cell_setting triclinic
_symmetry_space_group_name_Hall '-P 1'
_symmetry_space_group_name_H-M 'P -1'
_atom_sites_solution_hydrogens geom
_atom_sites_solution_primary direct
_atom_sites_solution_secondary difmap
_audit_creation_method SHELXL-97
_cell_angle_alpha 100.191(2)
_cell_angle_beta 97.345(2)
_cell_angle_gamma 107.542(2)
_cell_formula_units_Z 1
_cell_length_a 7.3382(4)
_cell_length_b 9.4824(6)
_cell_length_c 11.2464(7)
_cell_measurement_reflns_used 7704
_cell_measurement_temperature 100(2)
_cell_measurement_theta_max 28.13
_cell_measurement_theta_min 2.62
_cell_volume 720.59(8)
_computing_cell_refinement 'Bruker SAINT'
_computing_data_collection 'Bruker SMART'
_computing_data_reduction 'Bruker SAINT'
_computing_molecular_graphics 'Bruker SHELXTL'
_computing_publication_material 'Bruker SHELXTL'
_computing_structure_refinement 'SHELXL-97 (Sheldrick, 1997)'
_computing_structure_solution 'SHELXS-97 (Sheldrick, 1990)'
_diffrn_ambient_temperature 100(2)
_diffrn_detector_area_resol_mean 8.26
_diffrn_measured_fraction_theta_full 0.990
_diffrn_measured_fraction_theta_max 0.908
_diffrn_measurement_device_type 'Bruker SMART APEX CCD'
_diffrn_measurement_method \w-scan
_diffrn_radiation_monochromator graphite
_diffrn_radiation_source 'fine-focus sealed tube'
_diffrn_radiation_type MoK\a
_diffrn_radiation_wavelength 0.71073
_diffrn_reflns_av_R_equivalents 0.0130
_diffrn_reflns_av_sigmaI/netI 0.0148
_diffrn_reflns_limit_h_max 9
_diffrn_reflns_limit_h_min -9
_diffrn_reflns_limit_k_max 12
_diffrn_reflns_limit_k_min -12
_diffrn_reflns_limit_l_max 14
_diffrn_reflns_limit_l_min -14
_diffrn_reflns_number 8237
_diffrn_reflns_theta_full 26.00
_diffrn_reflns_theta_max 28.16
_diffrn_reflns_theta_min 1.88
_exptl_absorpt_coefficient_mu 1.290
_exptl_absorpt_correction_T_max 0.8502
_exptl_absorpt_correction_T_min 0.7140
_exptl_absorpt_correction_type multi-scan
_exptl_absorpt_process_details SADABS
_exptl_crystal_colour yellow
_exptl_crystal_density_diffrn 1.686
_exptl_crystal_density_method 'not measured'
_exptl_crystal_description prism
_exptl_crystal_F_000 370
_exptl_crystal_size_max 0.28
_exptl_crystal_size_mid 0.16
_exptl_crystal_size_min 0.13
_refine_diff_density_max 0.351
_refine_diff_density_min -0.774
_refine_diff_density_rms 0.090
_refine_ls_extinction_method none
_refine_ls_goodness_of_fit_ref 1.187
_refine_ls_hydrogen_treatment 'Methyls rigid, others riding'
_refine_ls_matrix_type full
_refine_ls_number_parameters 185
_refine_ls_number_reflns 3211
_refine_ls_number_restraints 0
_refine_ls_restrained_S_all 1.187
_refine_ls_R_factor_all 0.0181
_refine_ls_R_factor_gt 0.0180
_refine_ls_shift/su_max 0.002
_refine_ls_shift/su_mean 0.000
_refine_ls_structure_factor_coef Fsqd
_refine_ls_weighting_details 'calc w=1/[\s^2^(Fo^2^)+(0.0253P)^2^+0.3907P] where P=(Fo^2^+2Fc^2^)/3'
_refine_ls_weighting_scheme calc
_refine_ls_wR_factor_gt 0.0481
_refine_ls_wR_factor_ref 0.0482
_reflns_number_gt 3189
_reflns_number_total 3211
_reflns_threshold_expression >2sigma(I)
_cod_data_source_file om1005403_si_002.cif
_cod_data_source_block ajb34b2s
_cod_database_code 4066593

loop_
_symmetry_equiv_pos_as_xyz
'x, y, z'
'-x, -y, -z'

loop_
_atom_site_label
_atom_site_type_symbol
_atom_site_fract_x
_atom_site_fract_y
_atom_site_fract_z
_atom_site_U_iso_or_equiv
_atom_site_adp_type
_atom_site_occupancy
_atom_site_symmetry_multiplicity
_atom_site_calc_flag
_atom_site_refinement_flags
Pd1 Pd 0.463513(15) 0.736085(11) 0.787738(9) 0.01059(5) Uani 1 1 d .
N1 N 0.5944(2) 0.58610(15) 0.72239(12) 0.0123(3) Uani 1 1 d .
N2 N 0.3241(2) 0.89755(15) 0.84690(13) 0.0131(3) Uani 1 1 d .
O1 O 0.27083(17) 0.57258(13) 0.86040(11) 0.0152(2) Uani 1 1 d .
O2 O 0.7140(2) 1.01276(14) 0.74251(13) 0.0233(3) Uani 1 1 d .
C1 C 0.6550(2) 0.87497(19) 0.71863(15) 0.0152(3) Uani 1 1 d .
C2 C 0.7284(2) 0.78424(18) 0.62462(15) 0.0146(3) Uani 1 1 d .
C3 C 0.6961(2) 0.63190(18) 0.62978(14) 0.0133(3) Uani 1 1 d .
C4 C 0.7527(2) 0.54132(19) 0.53935(15) 0.0168(3) Uani 1 1 d .
H4 H 0.7309 0.4373 0.5393 0.020 Uiso 1 1 calc R
C5 C 0.8410(2) 0.6036(2) 0.44966(15) 0.0193(3) Uani 1 1 d .
H5 H 0.8802 0.5412 0.3894 0.023 Uiso 1 1 calc R
C6 C 0.8733(2) 0.7548(2) 0.44587(16) 0.0203(3) Uani 1 1 d .
H6 H 0.9337 0.7954 0.3838 0.024 Uiso 1 1 calc R
C7 C 0.8160(2) 0.8452(2) 0.53383(16) 0.0180(3) Uani 1 1 d .
H7 H 0.8364 0.9486 0.5324 0.022 Uiso 1 1 calc R
C8 C 0.5883(2) 0.46297(18) 0.76587(15) 0.0138(3) Uani 1 1 d .
C9 C 0.4584(2) 0.40569(18) 0.84078(15) 0.0151(3) Uani 1 1 d .
H9 H 0.4769 0.3234 0.8723 0.018 Uiso 1 1 calc R
C10 C 0.3056(2) 0.45213(18) 0.87573(14) 0.0140(3) Uani 1 1 d .
C11 C 0.1641(2) 0.35056(19) 0.93617(16) 0.0175(3) Uani 1 1 d .
H11A H 0.1035 0.4112 0.9872 0.026 Uiso 1 1 calc R
H11B H 0.2338 0.3029 0.9879 0.026 Uiso 1 1 calc R
H11C H 0.0631 0.2716 0.8727 0.026 Uiso 1 1 calc R
C12 C 0.7282(3) 0.3767(2) 0.74166(17) 0.0211(3) Uani 1 1 d .
H12A H 0.6730 0.2983 0.6651 0.032 Uiso 1 1 calc R
H12B H 0.7495 0.3288 0.8102 0.032 Uiso 1 1 calc R
H12C H 0.8526 0.4472 0.7340 0.032 Uiso 1 1 calc R
C13 C 0.4587(2) 1.02695(17) 0.94607(14) 0.0139(3) Uani 1 1 d .
H13A H 0.3876 1.0956 0.9758 0.017 Uiso 1 1 calc R
H13B H 0.5673 1.0855 0.9117 0.017 Uiso 1 1 calc R
C14 C 0.1436(2) 0.82657(19) 0.89091(16) 0.0181(3) Uani 1 1 d .
H14A H 0.0846 0.9038 0.9177 0.027 Uiso 1 1 calc R
H14B H 0.1753 0.7828 0.9602 0.027 Uiso 1 1 calc R
H14C H 0.0516 0.7462 0.8239 0.027 Uiso 1 1 calc R
C15 C 0.2662(3) 0.9609(2) 0.74133(15) 0.0188(3) Uani 1 1 d .
H15A H 0.1824 0.8776 0.6732 0.028 Uiso 1 1 calc R
H15B H 0.3830 1.0168 0.7141 0.028 Uiso 1 1 calc R
H15C H 0.1951 1.0297 0.7673 0.028 Uiso 1 1 calc R

loop_
_atom_site_aniso_label
_atom_site_aniso_U_11
_atom_site_aniso_U_22
_atom_site_aniso_U_33
_atom_site_aniso_U_23
_atom_site_aniso_U_13
_atom_site_aniso_U_12
Pd1 0.01166(7) 0.00886(7) 0.01163(7) 0.00273(5) 0.00320(5) 0.00333(5)
N1 0.0133(6) 0.0109(6) 0.0129(6) 0.0023(5) 0.0038(5) 0.0040(5)
N2 0.0141(6) 0.0111(6) 0.0139(6) 0.0024(5) 0.0016(5) 0.0045(5)
O1 0.0168(5) 0.0127(5) 0.0188(6) 0.0067(4) 0.0066(4) 0.0058(4)
O2 0.0267(7) 0.0124(6) 0.0312(7) 0.0059(5) 0.0129(6) 0.0034(5)
C1 0.0146(7) 0.0152(8) 0.0160(7) 0.0050(6) 0.0026(6) 0.0044(6)
C2 0.0122(7) 0.0163(8) 0.0144(7) 0.0034(6) 0.0019(6) 0.0036(6)
C3 0.0098(7) 0.0162(7) 0.0130(7) 0.0036(6) 0.0012(6) 0.0031(6)
C4 0.0149(7) 0.0170(8) 0.0171(7) 0.0011(6) 0.0025(6) 0.0049(6)
C5 0.0149(7) 0.0263(9) 0.0136(7) -0.0004(6) 0.0029(6) 0.0053(7)
C6 0.0161(7) 0.0276(9) 0.0147(7) 0.0068(7) 0.0037(6) 0.0021(7)
C7 0.0158(7) 0.0185(8) 0.0183(8) 0.0074(6) 0.0030(6) 0.0021(6)
C8 0.0136(7) 0.0116(7) 0.0151(7) 0.0013(6) 0.0015(6) 0.0042(6)
C9 0.0172(7) 0.0117(7) 0.0174(7) 0.0052(6) 0.0035(6) 0.0051(6)
C10 0.0150(7) 0.0128(7) 0.0131(7) 0.0033(6) 0.0019(6) 0.0028(6)
C11 0.0175(8) 0.0163(8) 0.0211(8) 0.0081(6) 0.0079(6) 0.0054(6)
C12 0.0218(8) 0.0192(8) 0.0302(9) 0.0110(7) 0.0117(7) 0.0122(7)
C13 0.0169(7) 0.0098(7) 0.0142(7) 0.0020(6) 0.0021(6) 0.0044(6)
C14 0.0146(7) 0.0165(8) 0.0236(8) 0.0036(6) 0.0059(6) 0.0057(6)
C15 0.0230(8) 0.0185(8) 0.0167(8) 0.0050(6) -0.0005(6) 0.0106(7)

loop_
_atom_type_symbol
_atom_type_description
_atom_type_scat_dispersion_real
_atom_type_scat_dispersion_imag
_atom_type_scat_source
C C 0.0033 0.0016 'International Tables Vol C Tables 4.2.6.8 and 6.1.1.4'
H H 0.0000 0.0000 'International Tables Vol C Tables 4.2.6.8 and 6.1.1.4'
N N 0.0061 0.0033 'International Tables Vol C Tables 4.2.6.8 and 6.1.1.4'
O O 0.0106 0.0060 'International Tables Vol C Tables 4.2.6.8 and 6.1.1.4'
Pd Pd -0.9988 1.0072 'International Tables Vol C Tables 4.2.6.8 and 6.1.1.4'

loop_
_geom_angle_atom_site_label_1
_geom_angle_atom_site_label_2
_geom_angle_atom_site_label_3
_geom_angle
_geom_angle_site_symmetry_3
C1 Pd1 N1 83.18(6) .
C1 Pd1 O1 174.92(5) .
N1 Pd1 O1 91.87(5) .
C1 Pd1 N2 94.74(6) .
N1 Pd1 N2 176.81(5) .
O1 Pd1 N2 90.26(5) .
C8 N1 C3 125.22(14) .
C8 N1 Pd1 123.24(11) .
C3 N1 Pd1 111.51(10) .
C14 N2 C15 106.90(13) .
C14 N2 C13 109.53(13) .
C15 N2 C13 107.74(12) .
C14 N2 Pd1 111.80(10) .
C15 N2 Pd1 109.68(10) .
C13 N2 Pd1 111.02(10) .
C10 O1 Pd1 121.14(10) .
O2 C1 C2 121.44(15) .
O2 C1 Pd1 129.34(13) .
C2 C1 Pd1 109.22(11) .
C7 C2 C3 121.69(15) .
C7 C2 C1 122.09(15) .
C3 C2 C1 116.15(14) .
C4 C3 C2 117.81(15) .
C4 C3 N1 127.66(15) .
C2 C3 N1 114.33(14) .
C5 C4 C3 119.98(16) .
C6 C5 C4 121.69(16) .
C7 C6 C5 118.97(16) .
C6 C7 C2 119.85(16) .
N1 C8 C9 123.41(15) .
N1 C8 C12 122.13(14) .
C9 C8 C12 114.42(14) .
C10 C9 C8 129.39(15) .
O1 C10 C9 126.50(15) .
O1 C10 C11 115.72(14) .
C9 C10 C11 117.77(14) .
N2 C13 C13 111.97(16) 2_677

loop_
_geom_bond_atom_site_label_1
_geom_bond_atom_site_label_2
_geom_bond_distance
_geom_bond_site_symmetry_2
Pd1 C1 1.9594(17) .
Pd1 N1 2.0296(13) .
Pd1 O1 2.1197(12) .
Pd1 N2 2.1428(14) .
N1 C8 1.334(2) .
N1 C3 1.412(2) .
N2 C14 1.483(2) .
N2 C15 1.492(2) .
N2 C13 1.493(2) .
O1 C10 1.278(2) .
O2 C1 1.213(2) .
C1 C2 1.500(2) .
C2 C7 1.394(2) .
C2 C3 1.405(2) .
C3 C4 1.400(2) .
C4 C5 1.390(2) .
C5 C6 1.390(3) .
C6 C7 1.383(3) .
C8 C9 1.403(2) .
C8 C12 1.515(2) .
C9 C10 1.398(2) .
C10 C11 1.509(2) .
C13 C13 1.523(3) 2_677
